data_7241438
loop_
_publ_author_name
'Sava, Alexandru'
'Kegyes, Krisztina T.'
'Popu\,s, Bianca T.'
'Dan, Bernadette C.'
'Silvestru, Cristian'
'Ra\,t, Ciprian I.'

_publ_section_title
;
 Halogen bonding between entirely negative fluorine atoms? Evidence from
 the crystal packing of some gold(i) and gold(iii) complexes with
 extensively fluorinated m-terphenyl ligands and triphenylphosphane
;
_journal_name_full CrystEngComm
_journal_paper_doi 10.1039/D0CE00671H
_journal_year 2020
_chemical_formula_moiety 'C37 H20 Au F10 P'
_chemical_formula_sum 'C37 H20 Au F10 P'
_chemical_formula_weight 882.47
_space_group_crystal_system triclinic
_space_group_IT_number 2
_space_group_name_Hall '-P 1'
_space_group_name_H-M_alt 'P -1'
_atom_sites_solution_hydrogens geom
_audit_creation_method SHELXL-2018/3
_audit_update_record
;
2020-02-04 deposited with the CCDC.	2020-11-25 downloaded from the CCDC.
;
_cell_angle_alpha 83.090(6)
_cell_angle_beta 89.197(7)
_cell_angle_gamma 77.683(7)
_cell_formula_units_Z 2
_cell_length_a 8.861(3)
_cell_length_b 9.823(4)
_cell_length_c 19.310(7)
_cell_measurement_reflns_used 3987
_cell_measurement_temperature 294(2)
_cell_measurement_theta_max 21.57
_cell_measurement_theta_min 2.27
_cell_volume 1630.0(10)
_computing_cell_refinement 'Bruker SMART'
_computing_data_collection 'Bruker SMART'
_computing_data_reduction 'Bruker SAINT'
_computing_molecular_graphics 'Diamond (Brandenburg, 2009)'
_computing_publication_material
;
WinGX publication routines (Farrugia, 1999)
;
_computing_structure_refinement 'SHELXL-2018/3 (Sheldrick, 2018)'
_computing_structure_solution 'Bruker SHELXTL'
_diffrn_ambient_temperature 294(2)
_diffrn_measured_fraction_theta_full 0.998
_diffrn_measured_fraction_theta_max 0.998
_diffrn_measurement_device_type 'CCD area detector'
_diffrn_measurement_method 'phi and omega scans'
_diffrn_radiation_monochromator graphite
_diffrn_radiation_source 'sealed tube'
_diffrn_radiation_type MoK\a
_diffrn_radiation_wavelength 0.71073
_diffrn_reflns_av_R_equivalents 0.0494
_diffrn_reflns_av_unetI/netI 0.0562
_diffrn_reflns_Laue_measured_fraction_full 0.998
_diffrn_reflns_Laue_measured_fraction_max 0.998
_diffrn_reflns_limit_h_max 10
_diffrn_reflns_limit_h_min -10
_diffrn_reflns_limit_k_max 11
_diffrn_reflns_limit_k_min -11
_diffrn_reflns_limit_l_max 23
_diffrn_reflns_limit_l_min -23
_diffrn_reflns_number 16037
_diffrn_reflns_point_group_measured_fraction_full 0.998
_diffrn_reflns_point_group_measured_fraction_max 0.998
_diffrn_reflns_theta_full 25.149
_diffrn_reflns_theta_max 25.149
_diffrn_reflns_theta_min 1.062
_exptl_absorpt_coefficient_mu 4.646
_exptl_absorpt_correction_T_max 1.000
_exptl_absorpt_correction_T_min 0.271
_exptl_absorpt_correction_type multi-scan
_exptl_absorpt_process_details 'Bruker, 2001.'
_exptl_crystal_colour colourless
_exptl_crystal_density_diffrn 1.798
_exptl_crystal_description block
_exptl_crystal_F_000 852
_exptl_crystal_size_max 0.380
_exptl_crystal_size_mid 0.320
_exptl_crystal_size_min 0.250
_refine_diff_density_max 1.334
_refine_diff_density_min -0.433
_refine_diff_density_rms 0.111
_refine_ls_extinction_method none
_refine_ls_goodness_of_fit_ref 1.026
_refine_ls_hydrogen_treatment constr
_refine_ls_matrix_type full
_refine_ls_number_parameters 443
_refine_ls_number_reflns 5823
_refine_ls_number_restraints 0
_refine_ls_restrained_S_all 1.026
_refine_ls_R_factor_all 0.0481
_refine_ls_R_factor_gt 0.0395
_refine_ls_shift/su_max 0.000
_refine_ls_shift/su_mean 0.000
_refine_ls_structure_factor_coef Fsqd
_refine_ls_weighting_details 'w=1/[\s^2^(Fo^2^)+(0.0522P)^2^+0.1845P] where P=(Fo^2^+2Fc^2^)/3'
_refine_ls_weighting_scheme calc
_refine_ls_wR_factor_gt 0.0910
_refine_ls_wR_factor_ref 0.1021
_reflns_Friedel_coverage 0.000
_reflns_number_gt 4998
_reflns_number_total 5823
_reflns_threshold_expression 'I > 2\s(I)'
_cod_data_source_file d0ce00671h2.cif
_cod_data_source_block 262ale
_cod_original_cell_volume 1630.1(10)
_cod_database_code 7241438
_shelx_shelxl_version_number 2018/3
_shelx_space_group_comment
;
The symmetry employed for this shelxl refinement is uniquely defined
by the following loop, which should always be used as a source of
symmetry information in preference to the above space-group names.
They are only intended as comments.
;
_shelx_estimated_absorpt_t_min 0.271
_shelx_estimated_absorpt_t_max 0.390

loop_
_space_group_symop_operation_xyz
'x, y, z'
'-x, -y, -z'

loop_
_atom_site_label
_atom_site_type_symbol
_atom_site_fract_x
_atom_site_fract_y
_atom_site_fract_z
_atom_site_U_iso_or_equiv
_atom_site_adp_type
_atom_site_occupancy
_atom_site_site_symmetry_order
_atom_site_calc_flag
_atom_site_refinement_flags_posn
_atom_site_refinement_flags_adp
_atom_site_refinement_flags_occupancy
_atom_site_disorder_assembly
_atom_site_disorder_group
Au1 Au 0.31535(3) 0.59167(2) 0.27256(2) 0.04771(11) Uani 1 1 d . . . . .
P1 P 0.46684(19) 0.40242(17) 0.22891(9) 0.0456(4) Uani 1 1 d . . . . .
F1 F 0.3385(5) 0.7980(5) 0.4876(2) 0.0737(11) Uani 1 1 d . . . . .
F2 F 0.4255(6) 0.5881(5) 0.5896(2) 0.0898(14) Uani 1 1 d . . . . .
F3 F 0.3278(7) 0.3443(5) 0.5894(2) 0.0984(16) Uani 1 1 d . . . . .
F4 F 0.1437(6) 0.3118(5) 0.4839(3) 0.0891(14) Uani 1 1 d . . . . .
F5 F 0.0495(5) 0.5229(5) 0.3831(2) 0.0763(12) Uani 1 1 d . . . . .
F6 F 0.4382(6) 0.8920(5) 0.2011(3) 0.0921(14) Uani 1 1 d . . . . .
F7 F 0.5135(10) 0.8727(7) 0.0679(3) 0.143(3) Uani 1 1 d . . . . .
F8 F 0.2985(12) 0.8490(7) -0.0256(3) 0.168(3) Uani 1 1 d . . . . .
F9 F 0.0104(11) 0.8456(7) 0.0157(3) 0.172(4) Uani 1 1 d . . . . .
F10 F -0.0719(8) 0.8722(7) 0.1504(3) 0.126(2) Uani 1 1 d . . . . .
C1 C 0.6599(7) 0.4308(7) 0.2091(3) 0.0516(16) Uani 1 1 d . . . . .
C2 C 0.7174(9) 0.5249(8) 0.2429(4) 0.0679(19) Uani 1 1 d . . . . .
H2 H 0.656850 0.574158 0.275232 0.081 Uiso 1 1 calc R U . . .
C3 C 0.8647(11) 0.5468(11) 0.2290(5) 0.093(3) Uani 1 1 d . . . . .
H3 H 0.902631 0.609548 0.252717 0.112 Uiso 1 1 calc R U . . .
C4 C 0.9544(10) 0.4781(12) 0.1812(6) 0.100(3) Uani 1 1 d . . . . .
H4 H 1.053183 0.493389 0.172261 0.120 Uiso 1 1 calc R U . . .
C5 C 0.8970(10) 0.3846(11) 0.1459(5) 0.092(3) Uani 1 1 d . . . . .
H5 H 0.957550 0.337496 0.112808 0.111 Uiso 1 1 calc R U . . .
C6 C 0.7517(8) 0.3611(8) 0.1594(4) 0.0660(19) Uani 1 1 d . . . . .
H6 H 0.714098 0.298456 0.135351 0.079 Uiso 1 1 calc R U . . .
C7 C 0.3915(7) 0.3757(6) 0.1456(3) 0.0495(15) Uani 1 1 d . . . . .
C8 C 0.3689(11) 0.4853(9) 0.0924(4) 0.083(2) Uani 1 1 d . . . . .
H8 H 0.398956 0.567812 0.099339 0.099 Uiso 1 1 calc R U . . .
C9 C 0.3038(12) 0.4765(10) 0.0298(4) 0.093(3) Uani 1 1 d . . . . .
H9 H 0.289967 0.552550 -0.004902 0.111 Uiso 1 1 calc R U . . .
C10 C 0.2593(10) 0.3579(10) 0.0179(4) 0.079(2) Uani 1 1 d . . . . .
H10 H 0.215806 0.351205 -0.024778 0.095 Uiso 1 1 calc R U . . .
C11 C 0.2793(11) 0.2487(9) 0.0696(5) 0.088(3) Uani 1 1 d . . . . .
H11 H 0.248942 0.166733 0.061900 0.106 Uiso 1 1 calc R U . . .
C12 C 0.3437(9) 0.2567(8) 0.1330(4) 0.075(2) Uani 1 1 d . . . . .
H12 H 0.355001 0.180805 0.167747 0.090 Uiso 1 1 calc R U . . .
C13 C 0.4890(7) 0.2354(7) 0.2838(3) 0.0497(15) Uani 1 1 d . . . . .
C14 C 0.3818(9) 0.2218(8) 0.3344(4) 0.076(2) Uani 1 1 d . . . . .
H14 H 0.299760 0.296679 0.339331 0.091 Uiso 1 1 calc R U . . .
C15 C 0.3943(12) 0.0988(9) 0.3780(5) 0.099(3) Uani 1 1 d . . . . .
H15 H 0.321931 0.091289 0.412779 0.119 Uiso 1 1 calc R U . . .
C16 C 0.5095(11) -0.0097(10) 0.3706(5) 0.098(3) Uani 1 1 d . . . . .
H16 H 0.517573 -0.092270 0.400767 0.118 Uiso 1 1 calc R U . . .
C17 C 0.6173(10) -0.0013(8) 0.3188(5) 0.090(3) Uani 1 1 d . . . . .
H17 H 0.696214 -0.078374 0.313410 0.108 Uiso 1 1 calc R U . . .
C18 C 0.6071(9) 0.1211(8) 0.2755(4) 0.070(2) Uani 1 1 d . . . . .
H18 H 0.679339 0.127713 0.240573 0.084 Uiso 1 1 calc R U . . .
C19 C 0.1841(7) 0.7714(6) 0.3048(3) 0.0446(14) Uani 1 1 d . . . . .
C20 C 0.1422(7) 0.7879(7) 0.3739(3) 0.0512(15) Uani 1 1 d . . . . .
C21 C 0.0601(8) 0.9147(7) 0.3933(4) 0.0626(18) Uani 1 1 d . . . . .
H21 H 0.033497 0.920836 0.439712 0.075 Uiso 1 1 calc R U . . .
C22 C 0.0171(9) 1.0327(8) 0.3440(4) 0.069(2) Uani 1 1 d . . . . .
C23 C 0.0558(9) 1.0194(7) 0.2752(4) 0.067(2) Uani 1 1 d . . . . .
H23 H 0.027387 1.096134 0.241308 0.080 Uiso 1 1 calc R U . . .
C24 C 0.1371(8) 0.8916(7) 0.2563(3) 0.0572(17) Uani 1 1 d . . . . .
C25 C 0.1919(7) 0.6684(7) 0.4302(3) 0.0532(16) Uani 1 1 d . . . . .
C26 C 0.2877(8) 0.6789(7) 0.4845(3) 0.0548(17) Uani 1 1 d . . . . .
C27 C 0.3336(8) 0.5717(8) 0.5386(4) 0.0633(19) Uani 1 1 d . . . . .
C28 C 0.2853(9) 0.4490(8) 0.5382(4) 0.0662(19) Uani 1 1 d . . . . .
C29 C 0.1920(9) 0.4337(7) 0.4841(4) 0.0648(19) Uani 1 1 d . . . . .
C30 C 0.1476(8) 0.5405(8) 0.4320(4) 0.0593(17) Uani 1 1 d . . . . .
C31 C 0.1793(11) 0.8818(7) 0.1805(4) 0.069(2) Uani 1 1 d . . . . .
C32 C 0.3298(12) 0.8813(8) 0.1568(4) 0.074(2) Uani 1 1 d . . . . .
C33 C 0.3665(16) 0.8721(9) 0.0876(5) 0.101(3) Uani 1 1 d . . . . .
C34 C 0.261(2) 0.8601(10) 0.0415(5) 0.134(6) Uani 1 1 d . . . . .
C35 C 0.1147(17) 0.8558(10) 0.0621(5) 0.105(4) Uani 1 1 d . . . . .
C36 C 0.0752(14) 0.8713(9) 0.1310(5) 0.090(3) Uani 1 1 d . . . . .
C37 C -0.0665(11) 1.1724(9) 0.3653(5) 0.092(3) Uani 1 1 d . . . . .
H37A H -0.001287 1.205044 0.395980 0.139 Uiso 1 1 calc R U . . .
H37B H -0.159921 1.161225 0.388889 0.139 Uiso 1 1 calc R U . . .
H37C H -0.091151 1.239511 0.324493 0.139 Uiso 1 1 calc R U . . .

loop_
_atom_site_aniso_label
_atom_site_aniso_U_11
_atom_site_aniso_U_22
_atom_site_aniso_U_33
_atom_site_aniso_U_23
_atom_site_aniso_U_13
_atom_site_aniso_U_12
Au1 0.05234(17) 0.04451(17) 0.04342(16) -0.00411(11) 0.00041(11) -0.00463(11)
P1 0.0464(9) 0.0429(9) 0.0452(9) -0.0042(7) 0.0004(7) -0.0054(7)
F1 0.087(3) 0.072(3) 0.065(3) -0.007(2) -0.006(2) -0.026(2)
F2 0.096(3) 0.108(4) 0.057(3) -0.002(2) -0.021(2) -0.007(3)
F3 0.135(4) 0.069(3) 0.072(3) 0.016(2) 0.000(3) 0.007(3)
F4 0.116(4) 0.060(3) 0.095(3) -0.008(2) 0.027(3) -0.028(3)
F5 0.080(3) 0.085(3) 0.069(3) -0.011(2) -0.003(2) -0.028(2)
F6 0.100(4) 0.099(4) 0.080(3) -0.013(3) 0.005(3) -0.025(3)
F7 0.190(7) 0.135(6) 0.103(5) -0.024(4) 0.067(5) -0.030(5)
F8 0.337(11) 0.110(5) 0.057(3) -0.022(3) 0.020(5) -0.042(6)
F9 0.305(10) 0.119(5) 0.100(4) 0.002(4) -0.119(6) -0.061(6)
F10 0.122(5) 0.129(5) 0.127(5) 0.009(4) -0.060(4) -0.037(4)
C1 0.046(4) 0.057(4) 0.049(4) 0.007(3) -0.005(3) -0.010(3)
C2 0.068(5) 0.072(5) 0.069(5) -0.010(4) 0.000(4) -0.025(4)
C3 0.082(6) 0.113(8) 0.093(7) 0.009(6) -0.021(5) -0.051(6)
C4 0.047(5) 0.137(9) 0.106(8) 0.025(7) 0.003(5) -0.020(5)
C5 0.058(5) 0.125(8) 0.085(6) 0.004(6) 0.012(4) -0.010(5)
C6 0.058(4) 0.074(5) 0.060(4) -0.002(4) 0.006(4) -0.005(4)
C7 0.047(4) 0.047(4) 0.052(4) -0.007(3) 0.005(3) -0.005(3)
C8 0.121(7) 0.066(5) 0.066(5) 0.002(4) -0.014(5) -0.035(5)
C9 0.137(8) 0.082(6) 0.056(5) 0.007(4) -0.023(5) -0.025(6)
C10 0.079(6) 0.085(6) 0.068(5) -0.019(5) -0.015(4) 0.001(5)
C11 0.111(7) 0.066(5) 0.089(6) -0.012(5) -0.044(5) -0.016(5)
C12 0.088(6) 0.055(5) 0.080(6) -0.002(4) -0.024(4) -0.013(4)
C13 0.051(4) 0.047(4) 0.051(4) -0.003(3) -0.004(3) -0.011(3)
C14 0.075(5) 0.057(5) 0.087(6) 0.009(4) 0.016(4) -0.007(4)
C15 0.115(8) 0.071(6) 0.100(7) 0.017(5) 0.042(6) -0.013(5)
C16 0.094(7) 0.075(6) 0.111(8) 0.027(5) 0.012(6) -0.009(5)
C17 0.081(6) 0.058(5) 0.115(7) 0.017(5) 0.010(5) 0.002(4)
C18 0.069(5) 0.055(4) 0.079(5) 0.006(4) 0.006(4) -0.003(4)
C19 0.047(3) 0.044(3) 0.043(3) -0.004(3) -0.005(3) -0.009(3)
C20 0.051(4) 0.054(4) 0.047(4) -0.006(3) -0.003(3) -0.010(3)
C21 0.063(4) 0.062(5) 0.059(4) -0.018(4) 0.004(3) 0.000(4)
C22 0.076(5) 0.053(4) 0.070(5) -0.010(4) -0.010(4) 0.005(4)
C23 0.078(5) 0.049(4) 0.064(5) 0.001(3) -0.020(4) 0.003(4)
C24 0.068(4) 0.056(4) 0.042(4) -0.001(3) -0.009(3) -0.004(3)
C25 0.050(4) 0.058(4) 0.048(4) -0.009(3) 0.006(3) -0.003(3)
C26 0.060(4) 0.055(4) 0.046(4) -0.004(3) 0.010(3) -0.006(3)
C27 0.062(4) 0.073(5) 0.046(4) -0.010(4) 0.005(3) 0.007(4)
C28 0.075(5) 0.062(5) 0.052(4) 0.005(4) 0.006(4) -0.001(4)
C29 0.078(5) 0.050(4) 0.062(5) -0.004(4) 0.026(4) -0.006(4)
C30 0.060(4) 0.066(5) 0.054(4) -0.017(4) 0.007(3) -0.014(4)
C31 0.115(7) 0.035(4) 0.052(4) -0.002(3) -0.024(4) -0.008(4)
C32 0.107(7) 0.058(5) 0.054(5) -0.015(4) 0.005(5) -0.008(4)
C33 0.171(11) 0.061(5) 0.068(6) -0.010(4) 0.036(7) -0.019(6)
C34 0.31(2) 0.059(6) 0.039(5) -0.008(4) -0.001(9) -0.056(10)
C35 0.202(13) 0.064(6) 0.054(6) 0.008(4) -0.044(7) -0.042(7)
C36 0.128(8) 0.067(5) 0.073(6) 0.009(4) -0.041(6) -0.022(5)
C37 0.108(7) 0.068(5) 0.090(6) -0.028(5) -0.008(5) 0.015(5)

loop_
_atom_type_symbol
_atom_type_description
_atom_type_scat_dispersion_real
_atom_type_scat_dispersion_imag
_atom_type_scat_source
C C 0.0033 0.0016 'International Tables Vol C Tables 4.2.6.8 and 6.1.1.4'
H H 0.0000 0.0000 'International Tables Vol C Tables 4.2.6.8 and 6.1.1.4'
F F 0.0171 0.0103 'International Tables Vol C Tables 4.2.6.8 and 6.1.1.4'
P P 0.1023 0.0942 'International Tables Vol C Tables 4.2.6.8 and 6.1.1.4'
Au Au -2.0133 8.8022 'International Tables Vol C Tables 4.2.6.8 and 6.1.1.4'

loop_
_geom_angle_atom_site_label_1
_geom_angle_atom_site_label_2
_geom_angle_atom_site_label_3
_geom_angle
_geom_angle_site_symmetry_1
_geom_angle_site_symmetry_3
_geom_angle_publ_flag
C19 Au1 P1 175.38(17) . . ?
C13 P1 C7 106.0(3) . . ?
C13 P1 C1 107.2(3) . . ?
C7 P1 C1 104.2(3) . . ?
C13 P1 Au1 115.9(2) . . ?
C7 P1 Au1 111.1(2) . . ?
C1 P1 Au1 111.6(2) . . ?
C2 C1 C6 118.6(6) . . ?
C2 C1 P1 119.7(5) . . ?
C6 C1 P1 121.7(5) . . ?
C1 C2 C3 120.4(8) . . ?
C1 C2 H2 119.8 . . ?
C3 C2 H2 119.8 . . ?
C4 C3 C2 121.0(9) . . ?
C4 C3 H3 119.5 . . ?
C2 C3 H3 119.5 . . ?
C3 C4 C5 119.2(8) . . ?
C3 C4 H4 120.4 . . ?
C5 C4 H4 120.4 . . ?
C6 C5 C4 120.5(9) . . ?
C6 C5 H5 119.8 . . ?
C4 C5 H5 119.8 . . ?
C5 C6 C1 120.3(8) . . ?
C5 C6 H6 119.9 . . ?
C1 C6 H6 119.9 . . ?
C12 C7 C8 116.7(7) . . ?
C12 C7 P1 124.5(5) . . ?
C8 C7 P1 118.6(5) . . ?
C9 C8 C7 122.1(8) . . ?
C9 C8 H8 119.0 . . ?
C7 C8 H8 119.0 . . ?
C10 C9 C8 120.5(8) . . ?
C10 C9 H9 119.8 . . ?
C8 C9 H9 119.8 . . ?
C9 C10 C11 118.7(8) . . ?
C9 C10 H10 120.7 . . ?
C11 C10 H10 120.7 . . ?
C10 C11 C12 121.4(8) . . ?
C10 C11 H11 119.3 . . ?
C12 C11 H11 119.3 . . ?
C7 C12 C11 120.7(7) . . ?
C7 C12 H12 119.7 . . ?
C11 C12 H12 119.7 . . ?
C14 C13 C18 118.9(6) . . ?
C14 C13 P1 118.2(5) . . ?
C18 C13 P1 122.9(5) . . ?
C13 C14 C15 120.6(8) . . ?
C13 C14 H14 119.7 . . ?
C15 C14 H14 119.7 . . ?
C16 C15 C14 120.3(8) . . ?
C16 C15 H15 119.9 . . ?
C14 C15 H15 119.9 . . ?
C15 C16 C17 120.8(8) . . ?
C15 C16 H16 119.6 . . ?
C17 C16 H16 119.6 . . ?
C18 C17 C16 119.5(8) . . ?
C18 C17 H17 120.2 . . ?
C16 C17 H17 120.2 . . ?
C17 C18 C13 119.9(7) . . ?
C17 C18 H18 120.0 . . ?
C13 C18 H18 120.0 . . ?
C20 C19 C24 115.4(6) . . ?
C20 C19 Au1 124.7(5) . . ?
C24 C19 Au1 119.8(5) . . ?
C21 C20 C19 122.2(6) . . ?
C21 C20 C25 117.9(6) . . ?
C19 C20 C25 119.8(6) . . ?
C20 C21 C22 121.0(7) . . ?
C20 C21 H21 119.5 . . ?
C22 C21 H21 119.5 . . ?
C23 C22 C21 118.1(7) . . ?
C23 C22 C37 120.6(7) . . ?
C21 C22 C37 121.2(7) . . ?
C22 C23 C24 120.4(7) . . ?
C22 C23 H23 119.8 . . ?
C24 C23 H23 119.8 . . ?
C23 C24 C19 122.8(6) . . ?
C23 C24 C31 118.9(6) . . ?
C19 C24 C31 118.3(6) . . ?
C26 C25 C30 115.4(6) . . ?
C26 C25 C20 121.2(6) . . ?
C30 C25 C20 123.4(6) . . ?
F1 C26 C25 120.3(6) . . ?
F1 C26 C27 116.6(6) . . ?
C25 C26 C27 123.0(7) . . ?
F2 C27 C28 120.5(7) . . ?
F2 C27 C26 120.4(7) . . ?
C28 C27 C26 119.1(7) . . ?
F3 C28 C27 120.4(7) . . ?
F3 C28 C29 120.1(7) . . ?
C27 C28 C29 119.4(7) . . ?
F4 C29 C30 120.3(7) . . ?
F4 C29 C28 119.3(7) . . ?
C30 C29 C28 120.3(7) . . ?
F5 C30 C29 117.7(7) . . ?
F5 C30 C25 119.5(6) . . ?
C29 C30 C25 122.6(7) . . ?
C36 C31 C32 115.5(8) . . ?
C36 C31 C24 122.7(9) . . ?
C32 C31 C24 121.8(7) . . ?
F6 C32 C33 119.2(10) . . ?
F6 C32 C31 119.7(7) . . ?
C33 C32 C31 121.1(9) . . ?
C34 C33 F7 120.8(11) . . ?
C34 C33 C32 121.0(12) . . ?
F7 C33 C32 118.3(11) . . ?
C33 C34 F8 120.4(16) . . ?
C33 C34 C35 120.3(10) . . ?
F8 C34 C35 119.3(15) . . ?
F9 C35 C34 119.8(12) . . ?
F9 C35 C36 121.2(13) . . ?
C34 C35 C36 119.0(10) . . ?
F10 C36 C31 118.4(9) . . ?
F10 C36 C35 118.5(9) . . ?
C31 C36 C35 123.0(11) . . ?
C22 C37 H37A 109.5 . . ?
C22 C37 H37B 109.5 . . ?
H37A C37 H37B 109.5 . . ?
C22 C37 H37C 109.5 . . ?
H37A C37 H37C 109.5 . . ?
H37B C37 H37C 109.5 . . ?

loop_
_geom_bond_atom_site_label_1
_geom_bond_atom_site_label_2
_geom_bond_distance
_geom_bond_site_symmetry_2
_geom_bond_publ_flag
Au1 C19 2.056(6) . ?
Au1 P1 2.2910(17) . ?
P1 C13 1.818(6) . ?
P1 C7 1.818(7) . ?
P1 C1 1.819(6) . ?
F1 C26 1.348(8) . ?
F2 C27 1.333(8) . ?
F3 C28 1.333(8) . ?
F4 C29 1.355(8) . ?
F5 C30 1.343(8) . ?
F6 C32 1.323(9) . ?
F7 C33 1.353(13) . ?
F8 C34 1.344(11) . ?
F9 C35 1.323(11) . ?
F10 C36 1.350(11) . ?
C1 C2 1.376(9) . ?
C1 C6 1.397(9) . ?
C2 C3 1.385(11) . ?
C2 H2 0.9300 . ?
C3 C4 1.355(14) . ?
C3 H3 0.9300 . ?
C4 C5 1.389(14) . ?
C4 H4 0.9300 . ?
C5 C6 1.372(11) . ?
C5 H5 0.9300 . ?
C6 H6 0.9300 . ?
C7 C12 1.373(9) . ?
C7 C8 1.380(10) . ?
C8 C9 1.367(11) . ?
C8 H8 0.9300 . ?
C9 C10 1.352(12) . ?
C9 H9 0.9300 . ?
C10 C11 1.357(12) . ?
C10 H10 0.9300 . ?
C11 C12 1.378(10) . ?
C11 H11 0.9300 . ?
C12 H12 0.9300 . ?
C13 C14 1.368(9) . ?
C13 C18 1.385(10) . ?
C14 C15 1.372(11) . ?
C14 H14 0.9300 . ?
C15 C16 1.328(12) . ?
C15 H15 0.9300 . ?
C16 C17 1.381(12) . ?
C16 H16 0.9300 . ?
C17 C18 1.366(10) . ?
C17 H17 0.9300 . ?
C18 H18 0.9300 . ?
C19 C20 1.398(8) . ?
C19 C24 1.408(9) . ?
C20 C21 1.392(9) . ?
C20 C25 1.497(9) . ?
C21 C22 1.396(10) . ?
C21 H21 0.9300 . ?
C22 C23 1.383(10) . ?
C22 C37 1.515(10) . ?
C23 C24 1.395(10) . ?
C23 H23 0.9300 . ?
C24 C31 1.514(10) . ?
C25 C26 1.385(9) . ?
C25 C30 1.391(9) . ?
C26 C27 1.389(10) . ?
C27 C28 1.364(10) . ?
C28 C29 1.384(11) . ?
C29 C30 1.359(10) . ?
C31 C36 1.366(11) . ?
C31 C32 1.404(12) . ?
C32 C33 1.379(12) . ?
C33 C34 1.336(17) . ?
C34 C35 1.355(18) . ?
C35 C36 1.390(14) . ?
C37 H37A 0.9600 . ?
C37 H37B 0.9600 . ?
C37 H37C 0.9600 . ?

loop_
_geom_torsion_atom_site_label_1
_geom_torsion_atom_site_label_2
_geom_torsion_atom_site_label_3
_geom_torsion_atom_site_label_4
_geom_torsion
_geom_torsion_site_symmetry_1
_geom_torsion_site_symmetry_2
_geom_torsion_site_symmetry_3
_geom_torsion_site_symmetry_4
_geom_torsion_publ_flag
C13 P1 C1 C2 -104.0(6) . . . . ?
C7 P1 C1 C2 143.9(6) . . . . ?
Au1 P1 C1 C2 23.9(6) . . . . ?
C13 P1 C1 C6 77.1(6) . . . . ?
C7 P1 C1 C6 -35.0(6) . . . . ?
Au1 P1 C1 C6 -155.0(5) . . . . ?
C6 C1 C2 C3 -1.7(11) . . . . ?
P1 C1 C2 C3 179.4(6) . . . . ?
C1 C2 C3 C4 1.1(13) . . . . ?
C2 C3 C4 C5 0.0(15) . . . . ?
C3 C4 C5 C6 -0.5(14) . . . . ?
C4 C5 C6 C1 -0.2(13) . . . . ?
C2 C1 C6 C5 1.3(11) . . . . ?
P1 C1 C6 C5 -179.8(6) . . . . ?
C13 P1 C7 C12 7.7(7) . . . . ?
C1 P1 C7 C12 120.7(6) . . . . ?
Au1 P1 C7 C12 -119.0(6) . . . . ?
C13 P1 C7 C8 -177.5(6) . . . . ?
C1 P1 C7 C8 -64.5(7) . . . . ?
Au1 P1 C7 C8 55.8(6) . . . . ?
C12 C7 C8 C9 -0.7(13) . . . . ?
P1 C7 C8 C9 -175.8(8) . . . . ?
C7 C8 C9 C10 -0.2(15) . . . . ?
C8 C9 C10 C11 0.6(15) . . . . ?
C9 C10 C11 C12 -0.1(15) . . . . ?
C8 C7 C12 C11 1.1(12) . . . . ?
P1 C7 C12 C11 176.0(7) . . . . ?
C10 C11 C12 C7 -0.8(14) . . . . ?
C7 P1 C13 C14 -103.7(6) . . . . ?
C1 P1 C13 C14 145.4(6) . . . . ?
Au1 P1 C13 C14 20.1(7) . . . . ?
C7 P1 C13 C18 74.8(6) . . . . ?
C1 P1 C13 C18 -36.0(7) . . . . ?
Au1 P1 C13 C18 -161.4(5) . . . . ?
C18 C13 C14 C15 2.4(13) . . . . ?
P1 C13 C14 C15 -179.0(7) . . . . ?
C13 C14 C15 C16 -1.2(16) . . . . ?
C14 C15 C16 C17 -0.7(17) . . . . ?
C15 C16 C17 C18 1.4(16) . . . . ?
C16 C17 C18 C13 -0.2(14) . . . . ?
C14 C13 C18 C17 -1.7(12) . . . . ?
P1 C13 C18 C17 179.7(7) . . . . ?
C24 C19 C20 C21 -0.2(9) . . . . ?
Au1 C19 C20 C21 176.4(5) . . . . ?
C24 C19 C20 C25 -177.5(6) . . . . ?
Au1 C19 C20 C25 -0.9(8) . . . . ?
C19 C20 C21 C22 -0.7(11) . . . . ?
C25 C20 C21 C22 176.6(7) . . . . ?
C20 C21 C22 C23 1.2(11) . . . . ?
C20 C21 C22 C37 -177.5(7) . . . . ?
C21 C22 C23 C24 -0.8(12) . . . . ?
C37 C22 C23 C24 177.9(7) . . . . ?
C22 C23 C24 C19 -0.2(12) . . . . ?
C22 C23 C24 C31 -179.1(7) . . . . ?
C20 C19 C24 C23 0.7(10) . . . . ?
Au1 C19 C24 C23 -176.1(6) . . . . ?
C20 C19 C24 C31 179.6(6) . . . . ?
Au1 C19 C24 C31 2.8(9) . . . . ?
C21 C20 C25 C26 -59.7(9) . . . . ?
C19 C20 C25 C26 117.7(7) . . . . ?
C21 C20 C25 C30 120.8(7) . . . . ?
C19 C20 C25 C30 -61.8(9) . . . . ?
C30 C25 C26 F1 179.5(6) . . . . ?
C20 C25 C26 F1 -0.1(10) . . . . ?
C30 C25 C26 C27 -1.9(10) . . . . ?
C20 C25 C26 C27 178.5(6) . . . . ?
F1 C26 C27 F2 -1.1(9) . . . . ?
C25 C26 C27 F2 -179.7(6) . . . . ?
F1 C26 C27 C28 179.8(6) . . . . ?
C25 C26 C27 C28 1.2(10) . . . . ?
F2 C27 C28 F3 0.8(11) . . . . ?
C26 C27 C28 F3 179.9(6) . . . . ?
F2 C27 C28 C29 -178.9(6) . . . . ?
C26 C27 C28 C29 0.2(11) . . . . ?
F3 C28 C29 F4 0.4(10) . . . . ?
C27 C28 C29 F4 -179.9(6) . . . . ?
F3 C28 C29 C30 179.6(6) . . . . ?
C27 C28 C29 C30 -0.7(11) . . . . ?
F4 C29 C30 F5 3.1(10) . . . . ?
C28 C29 C30 F5 -176.1(6) . . . . ?
F4 C29 C30 C25 179.0(6) . . . . ?
C28 C29 C30 C25 -0.2(11) . . . . ?
C26 C25 C30 F5 177.2(6) . . . . ?
C20 C25 C30 F5 -3.2(10) . . . . ?
C26 C25 C30 C29 1.4(10) . . . . ?
C20 C25 C30 C29 -179.0(6) . . . . ?
C23 C24 C31 C36 -77.4(9) . . . . ?
C19 C24 C31 C36 103.7(9) . . . . ?
C23 C24 C31 C32 103.4(9) . . . . ?
C19 C24 C31 C32 -75.6(9) . . . . ?
C36 C31 C32 F6 179.6(7) . . . . ?
C24 C31 C32 F6 -1.1(11) . . . . ?
C36 C31 C32 C33 0.6(11) . . . . ?
C24 C31 C32 C33 179.9(7) . . . . ?
F6 C32 C33 C34 179.4(8) . . . . ?
C31 C32 C33 C34 -1.6(13) . . . . ?
F6 C32 C33 F7 0.7(12) . . . . ?
C31 C32 C33 F7 179.7(7) . . . . ?
F7 C33 C34 F8 -0.3(15) . . . . ?
C32 C33 C34 F8 -178.9(8) . . . . ?
F7 C33 C34 C35 178.2(9) . . . . ?
C32 C33 C34 C35 -0.4(16) . . . . ?
C33 C34 C35 F9 179.2(8) . . . . ?
F8 C34 C35 F9 -2.3(16) . . . . ?
C33 C34 C35 C36 3.2(16) . . . . ?
F8 C34 C35 C36 -178.2(8) . . . . ?
C32 C31 C36 F10 -179.5(7) . . . . ?
C24 C31 C36 F10 1.2(11) . . . . ?
C32 C31 C36 C35 2.3(12) . . . . ?
C24 C31 C36 C35 -177.0(8) . . . . ?
F9 C35 C36 F10 1.6(13) . . . . ?
C34 C35 C36 F10 177.5(9) . . . . ?
F9 C35 C36 C31 179.8(8) . . . . ?
C34 C35 C36 C31 -4.3(15) . . . . ?
